data_4343639
loop_
_publ_author_name
'Bernstein, E.R.'
'Lippard, S.J.'
'Hamilton, W.C.'
'Mayerle, J.J.'
'Keiderling, T.A.'
'la Placa, S.J.'

_publ_section_title
;
 14-Coordinate Uranium(IV). The structure of uranium borohydride by
 single-crystal neutron diffraction
;
_journal_name_full 'Inorganic Chemistry'
_journal_page_first 3009
_journal_page_last 3016
_journal_volume 11
_journal_year 1972
_chemical_formula_sum 'B4 H16 U'
_chemical_name_systematic 'U (B H4)4'
_space_group_IT_number 96
_symmetry_space_group_name_Hall 'P 4nw 2abw'
_symmetry_space_group_name_H-M 'P 43 21 2'
_cell_angle_alpha 90
_cell_angle_beta 90
_cell_angle_gamma 90
_cell_formula_units_Z 4
_cell_length_a 7.49
_cell_length_b 7.49
_cell_length_c 13.24
_cell_volume 742.765
_citation_journal_id_ASTM INOCAJ
_cod_data_source_file Bernstein_INOCAJ_1972_1846.cif
_cod_data_source_block H16B4U1
_cod_original_cell_volume 742.7653
_cod_original_formula_sum 'H16 B4 U1'
_cod_database_code 4343639

loop_
_symmetry_equiv_pos_as_xyz
x,y,z
-y+1/2,x+1/2,z+3/4
-x,-y,z+1/2
y+1/2,-x+1/2,z+1/4
x+1/2,-y+1/2,-z+1/4
y,x,-z
-x+1/2,y+1/2,-z+3/4
-y,-x,-z+1/2

loop_
_atom_site_label
_atom_site_type_symbol
_atom_site_fract_x
_atom_site_fract_y
_atom_site_fract_z
_atom_site_occupancy
_atom_site_U_iso_or_equiv
H6 H-1 0.2874 0.3437 0.1587 1 0.0
B2 B+3 -0.2038 -0.3445 -0.1257 1 0.0
H1 H-1 0.3751 0.349 0.3816 1 0.0
H3 H-1 0.1479 0.3686 0.4586 1 0.0
B1 B+3 0.2108 -0.0798 -0.1039 1 0.0
U1 U+4 -0.0711 -0.0711 0 1 0.0
H2 H-1 0.146 0.4469 0.3149 1 0.0
H7 H-1 0.4986 0.2694 0.2362 1 0.0
H8 H-1 0.4214 0.1468 0.0981 1 0.0
H5 H-1 0.0101 0.0894 0.1464 1 0.0
H4 H-1 0.1764 0.1782 0.3432 1 0.0
